data_4103078
loop_
_publ_author_name
'Marie Fustier'
'Xavier F. Le Goff'
'Pascal Le Floch'
'Nicolas M\'ezailles'

_publ_contact_author_address
;Laboratoire DCPH
Ecole Polytechnique
Route de Saclay
F91128 Palaiseau
France
;
_publ_contact_author_email xavier-frederic.legoff@polytechnique.edu
_publ_contact_author_fax 330169334440
_publ_contact_author_name 'Xavier F. Le Goff'
_publ_contact_author_phone 330169334413
_publ_section_title
;
 Nucleophilic Scandium Carbene Complexes
;
_journal_name_full 'Journal of the American Chemical Society'
_journal_page_first 13108
_journal_page_last 13110
_journal_paper_doi 10.1021/ja103220s
_journal_volume 132
_journal_year 2010
_chemical_formula_moiety 'C66 H72 Cl4 O6 P4 S4 Sc4, C4 H8 O'
_chemical_formula_sum 'C70 H80 Cl4 O7 P4 S4 Sc4'
_chemical_formula_weight 1607.10
_chemical_name_systematic
; 
 ? 
;
_space_group_IT_number 2
_symmetry_cell_setting triclinic
_symmetry_space_group_name_Hall '-P 1'
_symmetry_space_group_name_H-M 'P -1'
_atom_sites_solution_hydrogens geom
_atom_sites_solution_primary direct
_atom_sites_solution_secondary difmap
_audit_creation_method SHELXL-97
_cell_angle_alpha 75.186(1)
_cell_angle_beta 75.057(1)
_cell_angle_gamma 79.232(1)
_cell_formula_units_Z 1
_cell_length_a 11.473(1)
_cell_length_b 11.567(1)
_cell_length_c 17.119(1)
_cell_measurement_reflns_used 5618
_cell_measurement_temperature 150.0(1)
_cell_measurement_theta_max 27.485
_cell_measurement_theta_min 0.998
_cell_volume 2104.2(3)
_computing_structure_refinement 'SHELXL-97 (Sheldrick, 1997)'
_computing_structure_solution 'SHELXS-97 (Sheldrick, 1990)'
_diffrn_ambient_temperature 150.0(1)
_diffrn_measured_fraction_theta_full 0.985
_diffrn_measured_fraction_theta_max 0.985
_diffrn_measurement_device_type KappaCCD
_diffrn_measurement_method 'phi and omega scans'
_diffrn_radiation_monochromator graphite
_diffrn_radiation_source 'fine-focus sealed tube'
_diffrn_radiation_type MoK\a
_diffrn_radiation_wavelength 0.71069
_diffrn_reflns_av_R_equivalents 0.0376
_diffrn_reflns_av_sigmaI/netI 0.0623
_diffrn_reflns_limit_h_max 14
_diffrn_reflns_limit_h_min -14
_diffrn_reflns_limit_k_max 14
_diffrn_reflns_limit_k_min -15
_diffrn_reflns_limit_l_max 22
_diffrn_reflns_limit_l_min -16
_diffrn_reflns_number 23613
_diffrn_reflns_theta_full 27.48
_diffrn_reflns_theta_max 27.48
_diffrn_reflns_theta_min 2.78
_exptl_absorpt_coefficient_mu 0.656
_exptl_absorpt_correction_T_max 0.9494
_exptl_absorpt_correction_T_min 0.9023
_exptl_absorpt_correction_type multi-scan
_exptl_crystal_colour colorless
_exptl_crystal_density_diffrn 1.268
_exptl_crystal_density_method 'not measured'
_exptl_crystal_description Block
_exptl_crystal_F_000 832
_exptl_crystal_size_max 0.16
_exptl_crystal_size_mid 0.12
_exptl_crystal_size_min 0.08
_refine_diff_density_max 0.610
_refine_diff_density_min -0.446
_refine_diff_density_rms 0.086
_refine_ls_extinction_method none
_refine_ls_goodness_of_fit_ref 0.989
_refine_ls_hydrogen_treatment constr
_refine_ls_matrix_type full
_refine_ls_number_parameters 404
_refine_ls_number_reflns 9488
_refine_ls_number_restraints 0
_refine_ls_restrained_S_all 0.989
_refine_ls_R_factor_all 0.0714
_refine_ls_R_factor_gt 0.0494
_refine_ls_shift/su_max 0.001
_refine_ls_shift/su_mean 0.000
_refine_ls_structure_factor_coef Fsqd
_refine_ls_weighting_details 'calc w=1/[\s^2^(Fo^2^)+(0.0975P)^2^+0.0000P] where P=(Fo^2^+2Fc^2^)/3'
_refine_ls_weighting_scheme calc
_refine_ls_wR_factor_gt 0.1473
_refine_ls_wR_factor_ref 0.1572
_reflns_number_gt 6605
_reflns_number_total 9488
_reflns_threshold_expression >2sigma(I)
_cod_data_source_file ja103220s_si_001_2.cif
_cod_data_source_block mf84b
_cod_original_sg_symbol_H-M 'P -1 '
_cod_database_code 4103078

loop_
_symmetry_equiv_pos_as_xyz
'x, y, z'
'-x, -y, -z'

loop_
_atom_site_label
_atom_site_type_symbol
_atom_site_fract_x
_atom_site_fract_y
_atom_site_fract_z
_atom_site_U_iso_or_equiv
_atom_site_adp_type
_atom_site_occupancy
_atom_site_symmetry_multiplicity
_atom_site_calc_flag
_atom_site_refinement_flags
_atom_site_disorder_assembly
_atom_site_disorder_group
Sc1 Sc 0.21327(5) 0.03629(5) 0.85650(3) 0.02790(14) Uani 1 1 d . . .
Sc2 Sc -0.05958(5) 0.12716(4) 0.96511(3) 0.02786(15) Uani 1 1 d . . .
Cl1 Cl 0.13946(6) 0.21809(6) 0.92533(5) 0.03448(18) Uani 1 1 d . . .
Cl2 Cl 0.28355(6) -0.09131(7) 0.99055(5) 0.03805(19) Uani 1 1 d . . .
S1 S -0.11810(6) 0.22905(6) 0.82276(5) 0.03247(18) Uani 1 1 d . . .
S2 S 0.28120(7) -0.12344(6) 0.76654(5) 0.03288(18) Uani 1 1 d . . .
P1 P 0.03833(6) 0.24328(6) 0.73295(5) 0.02747(18) Uani 1 1 d . A .
P2 P 0.18054(6) 0.00848(6) 0.69698(5) 0.02800(18) Uani 1 1 d . A .
O1 O 0.05315(16) -0.01259(15) 0.92526(11) 0.0276(4) Uani 1 1 d . . .
O2 O 0.39458(18) 0.09735(19) 0.82510(13) 0.0401(5) Uani 1 1 d . . .
O3 O -0.13115(18) 0.29372(18) 1.01296(14) 0.0393(5) Uani 1 1 d . . .
C1 C 0.1557(2) 0.1300(2) 0.73939(18) 0.0283(6) Uani 1 1 d . . .
C2 C 0.0931(3) 0.3838(2) 0.72831(17) 0.0307(6) Uani 1 1 d . . .
C3 C 0.2174(3) 0.3914(3) 0.70881(19) 0.0391(7) Uani 1 1 d . A .
H3 H 0.2739 0.3221 0.7000 0.047 Uiso 1 1 calc R . .
C4 C 0.2596(3) 0.4999(3) 0.7021(2) 0.0474(8) Uani 1 1 d . . .
H4 H 0.3445 0.5047 0.6881 0.057 Uiso 1 1 calc R A .
C5 C 0.1773(3) 0.6003(3) 0.7159(2) 0.0466(9) Uani 1 1 d . A .
H5 H 0.2056 0.6742 0.7119 0.056 Uiso 1 1 calc R . .
C6 C 0.0535(4) 0.5931(3) 0.7355(2) 0.0492(9) Uani 1 1 d . . .
H6 H -0.0031 0.6623 0.7445 0.059 Uiso 1 1 calc R A .
C7 C 0.0122(3) 0.4852(3) 0.7421(2) 0.0402(7) Uani 1 1 d . A .
H7 H -0.0728 0.4807 0.7562 0.048 Uiso 1 1 calc R . .
C8 C -0.0133(3) 0.2728(2) 0.63636(18) 0.0305(6) Uani 1 1 d . . .
C9 C 0.0481(3) 0.3410(3) 0.56395(19) 0.0385(7) Uani 1 1 d . A .
H9 H 0.1145 0.3787 0.5647 0.046 Uiso 1 1 calc R . .
C10 C 0.0126(3) 0.3545(3) 0.4899(2) 0.0450(8) Uani 1 1 d . . .
H10 H 0.0557 0.4005 0.4402 0.054 Uiso 1 1 calc R A .
C11 C -0.0843(3) 0.3015(3) 0.4883(2) 0.0493(9) Uani 1 1 d . A .
H11 H -0.1085 0.3119 0.4376 0.059 Uiso 1 1 calc R . .
C12 C -0.1456(3) 0.2343(3) 0.5590(2) 0.0491(8) Uani 1 1 d . . .
H12 H -0.2120 0.1973 0.5575 0.059 Uiso 1 1 calc R A .
C13 C -0.1112(3) 0.2196(3) 0.6338(2) 0.0403(7) Uani 1 1 d . A .
H13 H -0.1548 0.1732 0.6831 0.048 Uiso 1 1 calc R . .
C14 C 0.2682(2) 0.0301(2) 0.59022(18) 0.0321(6) Uani 1 1 d . . .
C15 C 0.2993(3) 0.1432(3) 0.54832(19) 0.0365(7) Uani 1 1 d . A .
H15 H 0.2742 0.2086 0.5755 0.044 Uiso 1 1 calc R . .
C16 C 0.3663(3) 0.1625(3) 0.4676(2) 0.0436(8) Uani 1 1 d . . .
H16 H 0.3865 0.2408 0.4397 0.052 Uiso 1 1 calc R A .
C17 C 0.4038(3) 0.0683(3) 0.4276(2) 0.0415(8) Uani 1 1 d . A .
H17 H 0.4498 0.0814 0.3721 0.050 Uiso 1 1 calc R . .
C18 C 0.3745(3) -0.0440(3) 0.4683(2) 0.0385(7) Uani 1 1 d . . .
H18 H 0.4009 -0.1090 0.4406 0.046 Uiso 1 1 calc R A .
C19 C 0.3067(3) -0.0650(3) 0.5493(2) 0.0358(7) Uani 1 1 d . A .
H19 H 0.2868 -0.1436 0.5767 0.043 Uiso 1 1 calc R . .
C20 C 0.0437(3) -0.0497(2) 0.69581(19) 0.0314(6) Uani 1 1 d . . .
C21 C 0.0122(3) -0.0612(3) 0.6253(2) 0.0366(7) Uani 1 1 d . A .
H21 H 0.0682 -0.0458 0.5733 0.044 Uiso 1 1 calc R . .
C22 C -0.1000(3) -0.0949(3) 0.6294(2) 0.0437(8) Uani 1 1 d . . .
H22 H -0.1206 -0.1020 0.5807 0.052 Uiso 1 1 calc R A .
C23 C -0.1812(3) -0.1179(3) 0.7053(2) 0.0467(8) Uani 1 1 d . A .
H23 H -0.2577 -0.1410 0.7082 0.056 Uiso 1 1 calc R . .
C24 C -0.1528(3) -0.1080(3) 0.7769(2) 0.0414(8) Uani 1 1 d . . .
H24 H -0.2093 -0.1240 0.8285 0.050 Uiso 1 1 calc R A .
C25 C -0.0397(3) -0.0742(2) 0.7723(2) 0.0350(7) Uani 1 1 d . A .
H25 H -0.0193 -0.0678 0.8213 0.042 Uiso 1 1 calc R . .
C26A C 0.4756(3) 0.1049(4) 0.7449(2) 0.0566(10) Uani 0.336(12) 1 d P A 1
H26A H 0.4314 0.1206 0.6998 0.068 Uiso 0.336(12) 1 calc PR A 1
H26B H 0.5363 0.0321 0.7421 0.068 Uiso 0.336(12) 1 calc PR A 1
C27A C 0.537(2) 0.223(3) 0.7447(19) 0.071(3) Uani 0.336(12) 1 d P A 1
H27A H 0.6239 0.2153 0.7165 0.086 Uiso 0.336(12) 1 calc PR A 1
H27B H 0.4946 0.2978 0.7156 0.086 Uiso 0.336(12) 1 calc PR A 1
C28A C 0.5220(16) 0.225(2) 0.8353(11) 0.080(3) Uani 0.336(12) 1 d P A 1
H28A H 0.6019 0.2071 0.8508 0.096 Uiso 0.336(12) 1 calc PR A 1
H28B H 0.4826 0.3050 0.8461 0.096 Uiso 0.336(12) 1 calc PR A 1
C29A C 0.4514(4) 0.1393(4) 0.8773(3) 0.0678(12) Uani 0.336(12) 1 d P A 1
H29A H 0.3872 0.1713 0.9203 0.081 Uiso 0.336(12) 1 calc PR A 1
H29B H 0.5013 0.0701 0.9058 0.081 Uiso 0.336(12) 1 calc PR A 1
C26B C 0.4756(3) 0.1049(4) 0.7449(2) 0.0566(10) Uani 0.664(12) 1 d P A 2
H26C H 0.5123 0.0229 0.7372 0.068 Uiso 0.664(12) 1 calc PR A 2
H26D H 0.4296 0.1426 0.7011 0.068 Uiso 0.664(12) 1 calc PR A 2
C27B C 0.5694(9) 0.1752(11) 0.7380(8) 0.071(3) Uani 0.664(12) 1 d P A 2
H27C H 0.5482 0.2604 0.7108 0.086 Uiso 0.664(12) 1 calc PR A 2
H27D H 0.6481 0.1426 0.7060 0.086 Uiso 0.664(12) 1 calc PR A 2
C28B C 0.5749(8) 0.1644(11) 0.8254(5) 0.080(3) Uani 0.664(12) 1 d P A 2
H28C H 0.5949 0.2402 0.8324 0.096 Uiso 0.664(12) 1 calc PR A 2
H28D H 0.6378 0.0977 0.8417 0.096 Uiso 0.664(12) 1 calc PR A 2
C29B C 0.4514(4) 0.1393(4) 0.8773(3) 0.0678(12) Uani 0.664(12) 1 d P A 2
H29C H 0.4586 0.0768 0.9282 0.081 Uiso 0.664(12) 1 calc PR A 2
H29D H 0.4034 0.2135 0.8934 0.081 Uiso 0.664(12) 1 calc PR A 2
C30 C -0.2350(3) 0.3782(3) 0.9903(3) 0.0575(10) Uani 1 1 d . . .
H30A H -0.3122 0.3550 1.0281 0.069 Uiso 1 1 calc R . .
H30B H -0.2391 0.3817 0.9327 0.069 Uiso 1 1 calc R . .
C31 C -0.2106(4) 0.4966(3) 0.9990(3) 0.0603(10) Uani 1 1 d . . .
H31A H -0.2868 0.5527 1.0085 0.072 Uiso 1 1 calc R . .
H31B H -0.1533 0.5348 0.9493 0.072 Uiso 1 1 calc R . .
C32 C -0.1547(4) 0.4608(3) 1.0743(2) 0.0597(10) Uani 1 1 d . . .
H32A H -0.2186 0.4575 1.1260 0.072 Uiso 1 1 calc R . .
H32B H -0.0995 0.5185 1.0719 0.072 Uiso 1 1 calc R . .
C33 C -0.0849(3) 0.3368(3) 1.0699(2) 0.0426(8) Uani 1 1 d . . .
H33A H 0.0034 0.3418 1.0495 0.051 Uiso 1 1 calc R . .
H33B H -0.0983 0.2818 1.1253 0.051 Uiso 1 1 calc R . .

loop_
_atom_site_aniso_label
_atom_site_aniso_U_11
_atom_site_aniso_U_22
_atom_site_aniso_U_33
_atom_site_aniso_U_23
_atom_site_aniso_U_13
_atom_site_aniso_U_12
Sc1 0.0274(3) 0.0320(3) 0.0246(3) -0.0072(2) -0.0042(2) -0.0054(2)
Sc2 0.0285(3) 0.0291(3) 0.0251(3) -0.0062(2) -0.0036(2) -0.0044(2)
Cl1 0.0336(4) 0.0356(4) 0.0364(4) -0.0136(3) -0.0029(3) -0.0085(3)
Cl2 0.0305(4) 0.0489(4) 0.0321(4) -0.0010(3) -0.0076(3) -0.0086(3)
S1 0.0286(4) 0.0381(4) 0.0272(4) -0.0048(3) -0.0036(3) -0.0024(3)
S2 0.0341(4) 0.0314(4) 0.0333(4) -0.0097(3) -0.0079(3) -0.0003(3)
P1 0.0296(4) 0.0286(4) 0.0240(4) -0.0065(3) -0.0040(3) -0.0047(3)
P2 0.0283(4) 0.0304(4) 0.0265(4) -0.0094(3) -0.0049(3) -0.0038(3)
O1 0.0287(10) 0.0303(9) 0.0232(10) -0.0063(8) -0.0034(8) -0.0054(8)
O2 0.0358(12) 0.0556(13) 0.0321(13) -0.0124(10) -0.0021(10) -0.0170(10)
O3 0.0367(12) 0.0395(11) 0.0439(14) -0.0179(10) -0.0070(10) -0.0010(9)
C1 0.0274(14) 0.0314(14) 0.0266(16) -0.0068(11) -0.0045(12) -0.0065(11)
C2 0.0389(16) 0.0327(14) 0.0211(15) -0.0052(11) -0.0054(12) -0.0086(12)
C3 0.0434(18) 0.0382(16) 0.0339(18) -0.0081(13) -0.0013(14) -0.0105(13)
C4 0.050(2) 0.0519(19) 0.045(2) -0.0117(16) -0.0064(17) -0.0213(16)
C5 0.075(3) 0.0361(17) 0.0334(19) -0.0043(14) -0.0142(17) -0.0207(16)
C6 0.074(3) 0.0299(16) 0.046(2) -0.0098(14) -0.0216(19) 0.0003(16)
C7 0.0479(19) 0.0348(16) 0.0395(19) -0.0119(13) -0.0127(15) 0.0002(13)
C8 0.0353(16) 0.0270(13) 0.0279(16) -0.0069(11) -0.0065(13) -0.0002(11)
C9 0.0454(18) 0.0389(16) 0.0289(17) -0.0056(13) -0.0044(14) -0.0075(13)
C10 0.059(2) 0.0432(17) 0.0289(18) -0.0054(14) -0.0101(16) -0.0012(15)
C11 0.065(2) 0.0508(19) 0.036(2) -0.0124(15) -0.0242(18) 0.0048(17)
C12 0.050(2) 0.061(2) 0.043(2) -0.0130(17) -0.0179(17) -0.0090(16)
C13 0.0380(17) 0.0437(17) 0.041(2) -0.0075(14) -0.0137(15) -0.0049(13)
C14 0.0297(15) 0.0392(15) 0.0291(17) -0.0099(12) -0.0063(13) -0.0058(12)
C15 0.0381(17) 0.0390(16) 0.0323(18) -0.0106(13) -0.0056(14) -0.0036(13)
C16 0.0445(19) 0.0461(18) 0.036(2) -0.0040(14) -0.0066(15) -0.0068(14)
C17 0.0332(17) 0.065(2) 0.0258(17) -0.0134(15) -0.0027(13) -0.0069(15)
C18 0.0349(16) 0.0513(18) 0.0341(18) -0.0215(14) -0.0043(14) -0.0053(14)
C19 0.0322(16) 0.0431(16) 0.0360(18) -0.0164(14) -0.0056(14) -0.0063(13)
C20 0.0314(15) 0.0279(14) 0.0360(18) -0.0091(12) -0.0080(13) -0.0027(11)
C21 0.0368(17) 0.0413(16) 0.0343(18) -0.0150(13) -0.0063(14) -0.0046(13)
C22 0.0413(18) 0.0494(18) 0.047(2) -0.0156(15) -0.0175(16) -0.0043(14)
C23 0.0335(17) 0.0492(19) 0.061(2) -0.0139(16) -0.0102(17) -0.0116(14)
C24 0.0359(17) 0.0426(17) 0.045(2) -0.0104(15) -0.0048(15) -0.0094(13)
C25 0.0378(17) 0.0326(15) 0.0373(18) -0.0108(13) -0.0100(14) -0.0044(12)
C26A 0.0349(18) 0.094(3) 0.035(2) -0.0135(19) 0.0021(16) -0.0093(18)
C27A 0.047(6) 0.114(10) 0.054(4) -0.020(6) 0.010(4) -0.040(6)
C28A 0.039(5) 0.150(9) 0.063(4) -0.038(5) 0.004(4) -0.042(5)
C29A 0.050(2) 0.109(3) 0.058(3) -0.032(2) -0.0012(19) -0.041(2)
C26B 0.0349(18) 0.094(3) 0.035(2) -0.0135(19) 0.0021(16) -0.0093(18)
C27B 0.047(6) 0.114(10) 0.054(4) -0.020(6) 0.010(4) -0.040(6)
C28B 0.039(5) 0.150(9) 0.063(4) -0.038(5) 0.004(4) -0.042(5)
C29B 0.050(2) 0.109(3) 0.058(3) -0.032(2) -0.0012(19) -0.041(2)
C30 0.052(2) 0.057(2) 0.068(3) -0.0297(19) -0.021(2) 0.0148(17)
C31 0.078(3) 0.046(2) 0.057(3) -0.0120(17) -0.022(2) 0.0052(18)
C32 0.093(3) 0.0410(18) 0.047(2) -0.0172(16) -0.017(2) 0.0021(18)
C33 0.054(2) 0.0397(16) 0.0384(19) -0.0162(14) -0.0071(16) -0.0106(14)

loop_
_atom_type_symbol
_atom_type_description
_atom_type_scat_dispersion_real
_atom_type_scat_dispersion_imag
_atom_type_scat_source
C C 0.0033 0.0016 'International Tables Vol C Tables 4.2.6.8 and 6.1.1.4'
H H 0.0000 0.0000 'International Tables Vol C Tables 4.2.6.8 and 6.1.1.4'
Cl Cl 0.1484 0.1585 'International Tables Vol C Tables 4.2.6.8 and 6.1.1.4'
O O 0.0106 0.0060 'International Tables Vol C Tables 4.2.6.8 and 6.1.1.4'
P P 0.1023 0.0942 'International Tables Vol C Tables 4.2.6.8 and 6.1.1.4'
S S 0.1246 0.1234 'International Tables Vol C Tables 4.2.6.8 and 6.1.1.4'
Sc Sc 0.2519 0.3716 'International Tables Vol C Tables 4.2.6.8 and 6.1.1.4'

loop_
_geom_angle_atom_site_label_1
_geom_angle_atom_site_label_2
_geom_angle_atom_site_label_3
_geom_angle
_geom_angle_site_symmetry_1
_geom_angle_site_symmetry_3
O1 Sc1 O2 159.10(8) . .
O1 Sc1 C1 99.01(9) . .
O2 Sc1 C1 98.08(9) . .
O1 Sc1 Cl1 81.42(5) . .
O2 Sc1 Cl1 85.27(6) . .
C1 Sc1 Cl1 94.70(7) . .
O1 Sc1 S2 101.30(6) . .
O2 Sc1 S2 94.30(6) . .
C1 Sc1 S2 76.56(7) . .
Cl1 Sc1 S2 171.12(3) . .
O1 Sc1 Cl2 80.60(6) . .
O2 Sc1 Cl2 83.36(6) . .
C1 Sc1 Cl2 175.18(7) . .
Cl1 Sc1 Cl2 90.00(3) . .
S2 Sc1 Cl2 98.77(3) . .
O1 Sc1 P2 96.94(6) . .
O2 Sc1 P2 103.96(6) . .
C1 Sc1 P2 34.54(7) . .
Cl1 Sc1 P2 128.75(3) . .
S2 Sc1 P2 42.79(2) . .
Cl2 Sc1 P2 140.65(3) . .
O1 Sc1 Sc2 34.13(5) . .
O2 Sc1 Sc2 134.27(6) . .
C1 Sc1 Sc2 90.05(7) . .
Cl1 Sc1 Sc2 49.124(19) . .
S2 Sc1 Sc2 131.22(3) . .
Cl2 Sc1 Sc2 92.22(2) . .
P2 Sc1 Sc2 107.65(2) . .
O1 Sc1 Sc2 32.34(5) . 2_557
O2 Sc1 Sc2 130.92(6) . 2_557
C1 Sc1 Sc2 130.77(7) . 2_557
Cl1 Sc1 Sc2 86.12(2) . 2_557
S2 Sc1 Sc2 100.73(2) . 2_557
Cl2 Sc1 Sc2 48.41(2) . 2_557
P2 Sc1 Sc2 118.70(2) . 2_557
Sc2 Sc1 Sc2 54.474(18) . 2_557
O1 Sc2 O1 80.32(8) 2_557 .
O1 Sc2 O3 97.48(8) 2_557 .
O1 Sc2 O3 162.65(8) . .
O1 Sc2 Cl1 103.82(6) 2_557 .
O1 Sc2 Cl1 81.61(5) . .
O3 Sc2 Cl1 82.24(6) . .
O1 Sc2 Cl2 81.87(6) 2_557 2_557
O1 Sc2 Cl2 113.08(6) . 2_557
O3 Sc2 Cl2 83.40(6) . 2_557
Cl1 Sc2 Cl2 165.12(3) . 2_557
O1 Sc2 S1 161.04(6) 2_557 .
O1 Sc2 S1 95.60(6) . .
O3 Sc2 S1 91.74(6) . .
Cl1 Sc2 S1 93.78(3) . .
Cl2 Sc2 S1 82.79(3) 2_557 .
O1 Sc2 Sc2 40.26(5) 2_557 2_557
O1 Sc2 Sc2 40.06(5) . 2_557
O3 Sc2 Sc2 135.29(7) . 2_557
Cl1 Sc2 Sc2 93.46(3) . 2_557
Cl2 Sc2 Sc2 99.48(3) 2_557 2_557
S1 Sc2 Sc2 132.96(3) . 2_557
O1 Sc2 Sc1 99.00(6) 2_557 .
O1 Sc2 Sc1 33.81(5) . .
O3 Sc2 Sc1 131.55(6) . .
Cl1 Sc2 Sc1 49.63(2) . .
Cl2 Sc2 Sc1 143.94(3) 2_557 .
S1 Sc2 Sc1 86.97(2) . .
Sc2 Sc2 Sc1 63.74(2) 2_557 .
O1 Sc2 Sc1 32.19(5) 2_557 2_557
O1 Sc2 Sc1 97.00(5) . 2_557
O3 Sc2 Sc1 89.61(6) . 2_557
Cl1 Sc2 Sc1 133.73(3) . 2_557
Cl2 Sc2 Sc1 49.83(2) 2_557 2_557
S1 Sc2 Sc1 132.10(3) . 2_557
Sc2 Sc2 Sc1 61.791(19) 2_557 2_557
Sc1 Sc2 Sc1 125.527(18) . 2_557
Sc2 Cl1 Sc1 81.24(2) . .
Sc2 Cl2 Sc1 81.76(3) 2_557 .
P1 S1 Sc2 108.34(4) . .
P2 S2 Sc1 78.21(3) . .
C1 P1 C2 108.30(13) . .
C1 P1 C8 113.20(13) . .
C2 P1 C8 103.43(13) . .
C1 P1 S1 118.80(10) . .
C2 P1 S1 108.03(10) . .
C8 P1 S1 103.92(10) . .
C1 P2 C14 114.94(13) . .
C1 P2 C20 115.23(13) . .
C14 P2 C20 105.01(13) . .
C1 P2 S2 105.96(10) . .
C14 P2 S2 106.72(10) . .
C20 P2 S2 108.58(9) . .
C1 P2 Sc1 48.25(10) . .
C14 P2 Sc1 136.36(9) . .
C20 P2 Sc1 118.58(10) . .
S2 P2 Sc1 59.00(3) . .
Sc1 O1 Sc2 115.47(9) . 2_557
Sc1 O1 Sc2 112.05(8) . .
Sc2 O1 Sc2 99.68(8) 2_557 .
C26A O2 C29A 108.2(2) . .
C26A O2 Sc1 123.7(2) . .
C29A O2 Sc1 128.1(2) . .
C33 O3 C30 109.2(2) . .
C33 O3 Sc2 126.87(18) . .
C30 O3 Sc2 123.93(19) . .
P2 C1 P1 125.89(17) . .
P2 C1 Sc1 97.20(12) . .
P1 C1 Sc1 123.98(15) . .
C7 C2 C3 118.9(3) . .
C7 C2 P1 120.7(2) . .
C3 C2 P1 120.4(2) . .
C2 C3 C4 120.6(3) . .
C2 C3 H3 119.7 . .
C4 C3 H3 119.7 . .
C5 C4 C3 119.7(3) . .
C5 C4 H4 120.2 . .
C3 C4 H4 120.2 . .
C4 C5 C6 119.9(3) . .
C4 C5 H5 120.0 . .
C6 C5 H5 120.0 . .
C7 C6 C5 120.1(3) . .
C7 C6 H6 120.0 . .
C5 C6 H6 120.0 . .
C2 C7 C6 120.8(3) . .
C2 C7 H7 119.6 . .
C6 C7 H7 119.6 . .
C9 C8 C13 118.9(3) . .
C9 C8 P1 121.1(2) . .
C13 C8 P1 119.8(2) . .
C8 C9 C10 120.0(3) . .
C8 C9 H9 120.0 . .
C10 C9 H9 120.0 . .
C11 C10 C9 120.5(3) . .
C11 C10 H10 119.8 . .
C9 C10 H10 119.8 . .
C12 C11 C10 120.2(3) . .
C12 C11 H11 119.9 . .
C10 C11 H11 119.9 . .
C11 C12 C13 120.2(3) . .
C11 C12 H12 119.9 . .
C13 C12 H12 119.9 . .
C8 C13 C12 120.2(3) . .
C8 C13 H13 119.9 . .
C12 C13 H13 119.9 . .
C15 C14 C19 118.5(3) . .
C15 C14 P2 119.6(2) . .
C19 C14 P2 121.8(2) . .
C16 C15 C14 121.1(3) . .
C16 C15 H15 119.4 . .
C14 C15 H15 119.4 . .
C17 C16 C15 120.0(3) . .
C17 C16 H16 120.0 . .
C15 C16 H16 120.0 . .
C18 C17 C16 119.6(3) . .
C18 C17 H17 120.2 . .
C16 C17 H17 120.2 . .
C17 C18 C19 121.1(3) . .
C17 C18 H18 119.4 . .
C19 C18 H18 119.4 . .
C18 C19 C14 119.6(3) . .
C18 C19 H19 120.2 . .
C14 C19 H19 120.2 . .
C21 C20 C25 118.7(3) . .
C21 C20 P2 125.2(2) . .
C25 C20 P2 115.9(2) . .
C20 C21 C22 121.1(3) . .
C20 C21 H21 119.5 . .
C22 C21 H21 119.5 . .
C23 C22 C21 119.4(3) . .
C23 C22 H22 120.3 . .
C21 C22 H22 120.3 . .
C24 C23 C22 121.1(3) . .
C24 C23 H23 119.4 . .
C22 C23 H23 119.4 . .
C23 C24 C25 119.3(3) . .
C23 C24 H24 120.4 . .
C25 C24 H24 120.4 . .
C24 C25 C20 120.4(3) . .
C24 C25 H25 119.8 . .
C20 C25 H25 119.8 . .
O2 C26A C27A 97.1(9) . .
O2 C26A H26A 112.3 . .
C27A C26A H26A 112.3 . .
O2 C26A H26B 112.3 . .
C27A C26A H26B 112.3 . .
H26A C26A H26B 109.9 . .
C28A C27A C26A 106.1(19) . .
C28A C27A H27A 110.5 . .
C26A C27A H27A 110.5 . .
C28A C27A H27B 110.5 . .
C26A C27A H27B 110.5 . .
H27A C27A H27B 108.7 . .
C29A C28A C27A 104.4(15) . .
C29A C28A H28A 110.9 . .
C27A C28A H28A 110.9 . .
C29A C28A H28B 110.9 . .
C27A C28A H28B 110.9 . .
H28A C28A H28B 108.9 . .
C28A C29A O2 113.2(8) . .
C28A C29A H29A 108.9 . .
O2 C29A H29A 108.9 . .
C28A C29A H29B 108.9 . .
O2 C29A H29B 108.9 . .
H29A C29A H29B 107.8 . .
C28B C27B H27C 111.0 . .
C28B C27B H27D 111.0 . .
H27C C27B H27D 109.0 . .
C27B C28B H28C 110.4 . .
C27B C28B H28D 110.4 . .
H28C C28B H28D 108.6 . .
O3 C30 C31 103.8(3) . .
O3 C30 H30A 111.0 . .
C31 C30 H30A 111.0 . .
O3 C30 H30B 111.0 . .
C31 C30 H30B 111.0 . .
H30A C30 H30B 109.0 . .
C30 C31 C32 102.7(3) . .
C30 C31 H31A 111.2 . .
C32 C31 H31A 111.2 . .
C30 C31 H31B 111.2 . .
C32 C31 H31B 111.2 . .
H31A C31 H31B 109.1 . .
C31 C32 C33 104.2(3) . .
C31 C32 H32A 110.9 . .
C33 C32 H32A 110.9 . .
C31 C32 H32B 110.9 . .
C33 C32 H32B 110.9 . .
H32A C32 H32B 108.9 . .
O3 C33 C32 106.0(3) . .
O3 C33 H33A 110.5 . .
C32 C33 H33A 110.5 . .
O3 C33 H33B 110.5 . .
C32 C33 H33B 110.5 . .
H33A C33 H33B 108.7 . .

loop_
_geom_bond_atom_site_label_1
_geom_bond_atom_site_label_2
_geom_bond_distance
_geom_bond_site_symmetry_2
Sc1 O1 2.0031(18) .
Sc1 O2 2.212(2) .
Sc1 C1 2.221(3) .
Sc1 Cl1 2.5718(8) .
Sc1 S2 2.5867(9) .
Sc1 Cl2 2.6214(9) .
Sc1 P2 2.9539(9) .
Sc1 Sc2 3.3361(8) .
Sc1 Sc2 3.3950(7) 2_557
Sc2 O1 2.0118(19) 2_557
Sc2 O1 2.0197(18) .
Sc2 O3 2.219(2) .
Sc2 Cl1 2.5523(8) .
Sc2 Cl2 2.5656(9) 2_557
Sc2 S1 2.6187(9) .
Sc2 Sc2 3.0811(11) 2_557
Sc2 Sc1 3.3949(7) 2_557
Cl2 Sc2 2.5656(9) 2_557
S1 P1 2.0419(10) .
S2 P2 2.0499(10) .
P1 C1 1.699(3) .
P1 C2 1.826(3) .
P1 C8 1.828(3) .
P2 C1 1.688(3) .
P2 C14 1.824(3) .
P2 C20 1.827(3) .
O1 Sc2 2.0118(19) 2_557
O2 C26A 1.439(4) .
O2 C29A 1.450(4) .
O3 C33 1.447(4) .
O3 C30 1.461(4) .
C2 C7 1.383(4) .
C2 C3 1.392(4) .
C3 C4 1.395(4) .
C3 H3 0.9500 .
C4 C5 1.383(5) .
C4 H4 0.9500 .
C5 C6 1.386(5) .
C5 H5 0.9500 .
C6 C7 1.385(4) .
C6 H6 0.9500 .
C7 H7 0.9500 .
C8 C9 1.383(4) .
C8 C13 1.394(4) .
C9 C10 1.392(5) .
C9 H9 0.9500 .
C10 C11 1.376(5) .
C10 H10 0.9500 .
C11 C12 1.360(5) .
C11 H11 0.9500 .
C12 C13 1.395(5) .
C12 H12 0.9500 .
C13 H13 0.9500 .
C14 C15 1.384(4) .
C14 C19 1.396(4) .
C15 C16 1.382(4) .
C15 H15 0.9500 .
C16 C17 1.377(5) .
C16 H16 0.9500 .
C17 C18 1.366(4) .
C17 H17 0.9500 .
C18 C19 1.390(4) .
C18 H18 0.9500 .
C19 H19 0.9500 .
C20 C21 1.390(4) .
C20 C25 1.406(4) .
C21 C22 1.393(4) .
C21 H21 0.9500 .
C22 C23 1.384(5) .
C22 H22 0.9500 .
C23 C24 1.383(5) .
C23 H23 0.9500 .
C24 C25 1.401(4) .
C24 H24 0.9500 .
C25 H25 0.9500 .
C26A C27A 1.65(3) .
C26A H26A 0.9900 .
C26A H26B 0.9900 .
C27A C28A 1.52(3) .
C27A H27A 0.9900 .
C27A H27B 0.9900 .
C28A C29A 1.340(18) .
C28A H28A 0.9900 .
C28A H28B 0.9900 .
C29A H29A 0.9900 .
C29A H29B 0.9900 .
C27B C28B 1.485(16) .
C27B H27C 0.9900 .
C27B H27D 0.9900 .
C28B H28C 0.9900 .
C28B H28D 0.9900 .
C30 C31 1.498(5) .
C30 H30A 0.9900 .
C30 H30B 0.9900 .
C31 C32 1.516(5) .
C31 H31A 0.9900 .
C31 H31B 0.9900 .
C32 C33 1.517(4) .
C32 H32A 0.9900 .
C32 H32B 0.9900 .
C33 H33A 0.9900 .
C33 H33B 0.9900 .
